data_7236259
loop_
_publ_author_name
'Sharma, Chiranjeev'
'Singh, Ashawani K.'
'Joy, Jyothish'
'Jemmis, Eluvathingal D.'
'Awasthi, Satish K.'

_publ_section_title
;
 Experimental and theoretical study of intramolecular O&#x22EF;O
 interaction in structurally rigid \b-keto carboxylic esters
;
_journal_issue 94
_journal_name_full 'RSC Advances'
_journal_page_first 91689
_journal_paper_doi 10.1039/C6RA20483J
_journal_volume 6
_journal_year 2016
_chemical_formula_moiety 'C16 H21 N O6'
_chemical_formula_sum 'C16 H21 N O6'
_chemical_formula_weight 323.34
_space_group_IT_number 14
_space_group_name_Hall '-P 2ybc'
_space_group_name_H-M_alt 'P 1 21/c 1'
_symmetry_cell_setting monoclinic
_symmetry_space_group_name_Hall '-P 2ybc'
_symmetry_space_group_name_H-M 'P 1 21/c 1'
_atom_sites_solution_hydrogens geom
_atom_sites_solution_primary direct
_atom_sites_solution_secondary difmap
_audit_creation_method SHELXL-97
_audit_update_record
;
2013-01-15 deposited with the CCDC.
2016-09-19 downloaded from the CCDC.
;
_cell_angle_alpha 90.00
_cell_angle_beta 92.979(12)
_cell_angle_gamma 90.00
_cell_formula_units_Z 4
_cell_length_a 4.5426(5)
_cell_length_b 16.585(2)
_cell_length_c 22.273(3)
_cell_measurement_reflns_used 1929
_cell_measurement_temperature 293(2)
_cell_measurement_theta_max 29.1255
_cell_measurement_theta_min 3.6566
_cell_volume 1675.8(4)
_computing_structure_refinement 'SHELXL-97 (Sheldrick, 1997)'
_diffrn_ambient_temperature 293(2)
_diffrn_measured_fraction_theta_full 0.998
_diffrn_measured_fraction_theta_max 0.998
_diffrn_radiation_monochromator graphite
_diffrn_radiation_source 'fine-focus sealed tube'
_diffrn_radiation_type MoK\a
_diffrn_radiation_wavelength 0.71073
_diffrn_reflns_av_R_equivalents 0.0410
_diffrn_reflns_av_sigmaI/netI 0.0400
_diffrn_reflns_limit_h_max 5
_diffrn_reflns_limit_h_min -5
_diffrn_reflns_limit_k_max 20
_diffrn_reflns_limit_k_min -20
_diffrn_reflns_limit_l_max 27
_diffrn_reflns_limit_l_min -26
_diffrn_reflns_number 13399
_diffrn_reflns_theta_full 26.00
_diffrn_reflns_theta_max 26.00
_diffrn_reflns_theta_min 3.66
_exptl_absorpt_coefficient_mu 0.098
_exptl_absorpt_correction_T_max 1.00000
_exptl_absorpt_correction_T_min 0.97717
_exptl_absorpt_correction_type multi-scan
_exptl_absorpt_process_details '(CrysAlis PRO; Oxford Diffraction, 2009)'
_exptl_crystal_colour colorless
_exptl_crystal_density_diffrn 1.282
_exptl_crystal_density_method 'not measured'
_exptl_crystal_description Prism
_exptl_crystal_F_000 688
_exptl_crystal_size_max 0.28
_exptl_crystal_size_mid 0.27
_exptl_crystal_size_min 0.25
_refine_diff_density_max 0.183
_refine_diff_density_min -0.166
_refine_diff_density_rms 0.037
_refine_ls_extinction_method none
_refine_ls_goodness_of_fit_ref 1.129
_refine_ls_hydrogen_treatment constr
_refine_ls_matrix_type full
_refine_ls_number_parameters 208
_refine_ls_number_reflns 3307
_refine_ls_number_restraints 0
_refine_ls_restrained_S_all 1.129
_refine_ls_R_factor_all 0.1088
_refine_ls_R_factor_gt 0.0757
_refine_ls_shift/su_max 0.028
_refine_ls_shift/su_mean 0.007
_refine_ls_structure_factor_coef Fsqd
_refine_ls_weighting_details 'calc w=1/[\s^2^(Fo^2^)+(0.0744P)^2^+0.3842P] where P=(Fo^2^+2Fc^2^)/3'
_refine_ls_weighting_scheme calc
_refine_ls_wR_factor_gt 0.1671
_refine_ls_wR_factor_ref 0.1848
_reflns_number_gt 2388
_reflns_number_total 3307
_reflns_threshold_expression >2sigma(I)
_cod_data_source_file c6ra20483j2.cif
_cod_data_source_block shelxl
_cod_depositor_comments
;
The following automatic conversions were performed:

data item '_symmetry_cell_setting' value 'Monoclinic' was changed to
'monoclinic' in accordance with the
/home/saulius/struct/COD-crude-data/automatic-downloads/DataCite-retrospective/RSC/depositions/lib/dictionaries/cif_core.dic
dictionary named 'cif_core.dic' version 2.4.2 last updated on
2011-04-26.

Automatic conversion script
Id: cif_fix_values 6909 2019-04-08 15:41:33Z antanas 
;
_cod_original_sg_symbol_H-M 'P 21/c'
_cod_database_code 7236259

loop_
_symmetry_equiv_pos_as_xyz
'x, y, z'
'-x, y+1/2, -z+1/2'
'-x, -y, -z'
'x, -y-1/2, z-1/2'

loop_
_atom_site_label
_atom_site_type_symbol
_atom_site_fract_x
_atom_site_fract_y
_atom_site_fract_z
_atom_site_U_iso_or_equiv
_atom_site_adp_type
_atom_site_occupancy
_atom_site_symmetry_multiplicity
_atom_site_calc_flag
_atom_site_refinement_flags
O6 O -0.1633(4) 0.15489(11) 0.95579(9) 0.0587(5) Uani 1 1 d .
O2 O 0.5896(5) -0.03633(11) 0.80324(9) 0.0667(6) Uani 1 1 d .
O5 O -0.2451(4) 0.29504(11) 0.90749(9) 0.0596(6) Uani 1 1 d .
O3 O 0.1164(5) 0.06621(11) 0.91006(9) 0.0677(6) Uani 1 1 d .
O4 O -0.1113(5) 0.31147(12) 0.81446(10) 0.0767(7) Uani 1 1 d .
O1 O 0.9035(5) 0.19617(13) 0.64279(11) 0.0847(8) Uani 1 1 d .
N N 0.3794(4) 0.11009(12) 0.81154(9) 0.0462(5) Uani 1 1 d .
H0 H 0.3629 0.0725 0.8378 0.055 Uiso 1 1 calc .
C6 C 0.6791(6) 0.01645(15) 0.76092(12) 0.0488(7) Uani 1 1 d .
C7 C 0.5682(5) 0.09451(15) 0.76483(11) 0.0424(6) Uani 1 1 d .
C9 C 0.2241(5) 0.17656(14) 0.81940(11) 0.0437(6) Uani 1 1 d .
H9 H 0.2391 0.2165 0.7904 0.052 Uiso 1 1 calc R
C10 C 0.0444(5) 0.19328(14) 0.86512(11) 0.0425(6) Uani 1 1 d .
C8 C 0.6489(5) 0.15215(16) 0.72482(12) 0.0516(7) Uani 1 1 d .
H8 H 0.5772 0.2044 0.7280 0.062 Uiso 1 1 calc R
C12 C 0.0055(5) 0.13291(15) 0.91157(12) 0.0468(6) Uani 1 1 d .
C11 C -0.1090(5) 0.27089(15) 0.85945(12) 0.0483(7) Uani 1 1 d .
C3 C 0.8370(6) 0.13332(17) 0.67953(13) 0.0547(7) Uani 1 1 d .
C5 C 0.8681(6) -0.00127(17) 0.71613(13) 0.0594(8) Uani 1 1 d .
H5 H 0.9444 -0.0531 0.7134 0.071 Uiso 1 1 calc R
C13 C -0.2294(7) 0.09314(17) 0.99883(13) 0.0639(8) Uani 1 1 d .
H13A H -0.0485 0.0710 1.0171 0.077 Uiso 1 1 calc R
H13B H -0.3401 0.0498 0.9791 0.077 Uiso 1 1 calc R
C4 C 0.9457(6) 0.05672(18) 0.67531(13) 0.0587(8) Uani 1 1 d .
H4 H 1.0713 0.0437 0.6451 0.070 Uiso 1 1 calc R
C15 C -0.4015(7) 0.37075(17) 0.90207(15) 0.0710(9) Uani 1 1 d .
H15A H -0.5474 0.3687 0.8687 0.085 Uiso 1 1 calc R
H15B H -0.2653 0.4143 0.8950 0.085 Uiso 1 1 calc R
C1 C 1.0893(7) 0.1796(2) 0.59502(15) 0.0864(11) Uani 1 1 d .
H1A H 1.1200 0.2281 0.5727 0.130 Uiso 1 1 calc R
H1B H 0.9982 0.1397 0.5689 0.130 Uiso 1 1 calc R
H1C H 1.2755 0.1597 0.6111 0.130 Uiso 1 1 calc R
C14 C -0.4059(8) 0.1310(2) 1.04535(15) 0.0838(11) Uani 1 1 d .
H14A H -0.4541 0.0912 1.0746 0.126 Uiso 1 1 calc R
H14B H -0.5842 0.1528 1.0268 0.126 Uiso 1 1 calc R
H14C H -0.2939 0.1735 1.0648 0.126 Uiso 1 1 calc R
C16 C -0.5465(9) 0.3839(3) 0.95920(18) 0.1052(14) Uani 1 1 d .
H16A H -0.6529 0.4340 0.9572 0.158 Uiso 1 1 calc R
H16B H -0.3999 0.3859 0.9918 0.158 Uiso 1 1 calc R
H16C H -0.6809 0.3405 0.9657 0.158 Uiso 1 1 calc R
C2 C 0.7040(11) -0.11531(19) 0.80161(18) 0.1115(16) Uani 1 1 d .
H2A H 0.6263 -0.1466 0.8334 0.167 Uiso 1 1 calc R
H2B H 0.9150 -0.1134 0.8067 0.167 Uiso 1 1 calc R
H2C H 0.6484 -0.1397 0.7636 0.167 Uiso 1 1 calc R

loop_
_atom_site_aniso_label
_atom_site_aniso_U_11
_atom_site_aniso_U_22
_atom_site_aniso_U_33
_atom_site_aniso_U_23
_atom_site_aniso_U_13
_atom_site_aniso_U_12
O6 0.0751(12) 0.0439(10) 0.0596(13) 0.0101(9) 0.0288(10) 0.0059(9)
O2 0.0959(14) 0.0445(11) 0.0622(13) -0.0004(9) 0.0280(11) 0.0067(10)
O5 0.0733(12) 0.0476(11) 0.0601(13) 0.0042(9) 0.0232(10) 0.0147(9)
O3 0.0967(15) 0.0454(11) 0.0639(14) 0.0106(9) 0.0312(12) 0.0184(10)
O4 0.1085(17) 0.0530(12) 0.0721(15) 0.0204(11) 0.0400(13) 0.0205(11)
O1 0.0976(16) 0.0749(15) 0.0865(17) 0.0180(12) 0.0522(14) 0.0087(12)
N 0.0520(12) 0.0414(12) 0.0464(13) -0.0004(9) 0.0134(10) 0.0017(9)
C6 0.0560(15) 0.0439(15) 0.0470(16) -0.0074(12) 0.0064(13) -0.0024(12)
C7 0.0390(13) 0.0463(14) 0.0423(15) -0.0081(11) 0.0055(11) -0.0038(11)
C9 0.0460(14) 0.0394(13) 0.0462(16) -0.0016(11) 0.0065(12) -0.0051(11)
C10 0.0454(13) 0.0352(13) 0.0478(15) -0.0008(11) 0.0106(12) -0.0044(10)
C8 0.0523(15) 0.0477(15) 0.0558(18) -0.0019(13) 0.0111(13) 0.0023(12)
C12 0.0511(14) 0.0423(15) 0.0480(16) -0.0008(12) 0.0119(12) 0.0009(12)
C11 0.0521(15) 0.0396(14) 0.0549(17) 0.0044(12) 0.0186(13) -0.0041(11)
C3 0.0524(15) 0.0591(18) 0.0538(18) -0.0007(14) 0.0154(14) -0.0044(13)
C5 0.0689(18) 0.0506(16) 0.0596(19) -0.0158(14) 0.0124(15) 0.0067(14)
C13 0.085(2) 0.0520(17) 0.0569(19) 0.0109(14) 0.0246(16) -0.0013(15)
C4 0.0615(17) 0.0613(18) 0.0552(19) -0.0102(14) 0.0198(14) 0.0020(14)
C15 0.076(2) 0.0513(18) 0.088(2) 0.0007(16) 0.0222(18) 0.0185(15)
C1 0.084(2) 0.109(3) 0.069(2) 0.017(2) 0.0366(19) 0.008(2)
C14 0.113(3) 0.072(2) 0.071(2) -0.0007(17) 0.044(2) -0.012(2)
C16 0.108(3) 0.114(3) 0.095(3) -0.027(2) 0.020(2) 0.043(2)
C2 0.194(4) 0.056(2) 0.091(3) 0.0206(19) 0.069(3) 0.040(2)

loop_
_atom_type_symbol
_atom_type_description
_atom_type_scat_dispersion_real
_atom_type_scat_dispersion_imag
_atom_type_scat_source
C C 0.0033 0.0016 'International Tables Vol C Tables 4.2.6.8 and 6.1.1.4'
H H 0.0000 0.0000 'International Tables Vol C Tables 4.2.6.8 and 6.1.1.4'
N N 0.0061 0.0033 'International Tables Vol C Tables 4.2.6.8 and 6.1.1.4'
O O 0.0106 0.0060 'International Tables Vol C Tables 4.2.6.8 and 6.1.1.4'

loop_
_geom_angle_atom_site_label_1
_geom_angle_atom_site_label_2
_geom_angle_atom_site_label_3
_geom_angle
C12 O6 C13 116.4(2)
C6 O2 C2 117.1(2)
C11 O5 C15 116.3(2)
C3 O1 C1 117.3(2)
C9 N C7 126.9(2)
C9 N H0 116.6
C7 N H0 116.6
O2 C6 C5 125.6(2)
O2 C6 C7 115.6(2)
C5 C6 C7 118.9(2)
C8 C7 C6 119.9(2)
C8 C7 N 123.2(2)
C6 C7 N 117.0(2)
N C9 C10 127.6(2)
N C9 H9 116.2
C10 C9 H9 116.2
C9 C10 C12 119.3(2)
C9 C10 C11 114.4(2)
C12 C10 C11 126.2(2)
C7 C8 C3 120.7(2)
C7 C8 H8 119.7
C3 C8 H8 119.7
O3 C12 O6 121.7(2)
O3 C12 C10 122.6(2)
O6 C12 C10 115.7(2)
O4 C11 O5 121.2(2)
O4 C11 C10 123.0(2)
O5 C11 C10 115.8(2)
C4 C3 O1 125.1(2)
C4 C3 C8 119.7(3)
O1 C3 C8 115.2(2)
C6 C5 C4 121.1(3)
C6 C5 H5 119.4
C4 C5 H5 119.4
O6 C13 C14 107.6(2)
O6 C13 H13A 110.2
C14 C13 H13A 110.2
O6 C13 H13B 110.2
C14 C13 H13B 110.2
H13A C13 H13B 108.5
C3 C4 C5 119.7(2)
C3 C4 H4 120.1
C5 C4 H4 120.1
O5 C15 C16 107.2(3)
O5 C15 H15A 110.3
C16 C15 H15A 110.3
O5 C15 H15B 110.3
C16 C15 H15B 110.3
H15A C15 H15B 108.5
O1 C1 H1A 109.5
O1 C1 H1B 109.5
H1A C1 H1B 109.5
O1 C1 H1C 109.5
H1A C1 H1C 109.5
H1B C1 H1C 109.5
C13 C14 H14A 109.5
C13 C14 H14B 109.5
H14A C14 H14B 109.5
C13 C14 H14C 109.5
H14A C14 H14C 109.5
H14B C14 H14C 109.5
C15 C16 H16A 109.5
C15 C16 H16B 109.5
H16A C16 H16B 109.5
C15 C16 H16C 109.5
H16A C16 H16C 109.5
H16B C16 H16C 109.5
O2 C2 H2A 109.5
O2 C2 H2B 109.5
H2A C2 H2B 109.5
O2 C2 H2C 109.5
H2A C2 H2C 109.5
H2B C2 H2C 109.5

loop_
_geom_bond_atom_site_label_1
_geom_bond_atom_site_label_2
_geom_bond_distance
O6 C12 1.330(3)
O6 C13 1.445(3)
O2 C6 1.364(3)
O2 C2 1.410(3)
O5 C11 1.325(3)
O5 C15 1.445(3)
O3 C12 1.217(3)
O4 C11 1.207(3)
O1 C3 1.369(3)
O1 C1 1.419(3)
N C9 1.325(3)
N C7 1.406(3)
N H0 0.8600
C6 C5 1.381(3)
C6 C7 1.393(3)
C7 C8 1.370(4)
C9 C10 1.366(3)
C9 H9 0.9300
C10 C12 1.457(3)
C10 C11 1.466(3)
C8 C3 1.391(4)
C8 H8 0.9300
C3 C4 1.368(4)
C5 C4 1.382(4)
C5 H5 0.9300
C13 C14 1.482(4)
C13 H13A 0.9700
C13 H13B 0.9700
C4 H4 0.9300
C15 C16 1.479(4)
C15 H15A 0.9700
C15 H15B 0.9700
C1 H1A 0.9600
C1 H1B 0.9600
C1 H1C 0.9600
C14 H14A 0.9600
C14 H14B 0.9600
C14 H14C 0.9600
C16 H16A 0.9600
C16 H16B 0.9600
C16 H16C 0.9600
C2 H2A 0.9600
C2 H2B 0.9600
C2 H2C 0.9600

loop_
_geom_torsion_atom_site_label_1
_geom_torsion_atom_site_label_2
_geom_torsion_atom_site_label_3
_geom_torsion_atom_site_label_4
_geom_torsion
C2 O2 C6 C5 1.1(5)
C2 O2 C6 C7 -178.3(3)
O2 C6 C7 C8 179.1(2)
C5 C6 C7 C8 -0.4(4)
O2 C6 C7 N 0.2(3)
C5 C6 C7 N -179.3(2)
C9 N C7 C8 9.5(4)
C9 N C7 C6 -171.7(2)
C7 N C9 C10 -178.6(2)
N C9 C10 C12 -1.2(4)
N C9 C10 C11 -177.1(2)
C6 C7 C8 C3 1.1(4)
N C7 C8 C3 179.9(2)
C13 O6 C12 O3 -5.4(4)
C13 O6 C12 C10 173.8(2)
C9 C10 C12 O3 -3.4(4)
C11 C10 C12 O3 172.0(3)
C9 C10 C12 O6 177.4(2)
C11 C10 C12 O6 -7.2(4)
C15 O5 C11 O4 1.7(4)
C15 O5 C11 C10 -178.9(2)
C9 C10 C11 O4 10.2(4)
C12 C10 C11 O4 -165.4(3)
C9 C10 C11 O5 -169.1(2)
C12 C10 C11 O5 15.2(4)
C1 O1 C3 C4 2.9(5)
C1 O1 C3 C8 -178.6(3)
C7 C8 C3 C4 -0.8(4)
C7 C8 C3 O1 -179.4(2)
O2 C6 C5 C4 -180.0(3)
C7 C6 C5 C4 -0.5(4)
C12 O6 C13 C14 177.3(3)
O1 C3 C4 C5 178.3(3)
C8 C3 C4 C5 -0.1(4)
C6 C5 C4 C3 0.8(5)
C11 O5 C15 C16 177.4(3)
